data_2219051
loop_
_publ_author_name
'Kakanejadifard, Ali'
'Amani, Vahid'

_publ_section_title
;
 (2<i>Z</i>,3<i>Z</i>)-3,4-Dihydro-2<i>H</i>-1,4-benzothiazine-2,3-dione
 dioxime dihydrate
;
_journal_coeditor_code HK2502
_journal_issue 8
_journal_name_full 'Acta Crystallographica Section E'
_journal_page_first o1628
_journal_paper_doi 10.1107/S1600536808023301
_journal_volume 64
_journal_year 2008
_chemical_formula_iupac 'C8 H7 N3 O2 S , 2H2 O'
_chemical_formula_moiety 'C8 H7 N3 O2 S , 2H2 O'
_chemical_formula_sum 'C8 H11 N3 O4 S'
_chemical_formula_weight 245.26
_chemical_name_systematic
;(2<i>Z</i>,3<i>Z</i>)-3,4-Dihydro-2<i>H</i>-1,4-benzothiazine-2,3-dione
 dioxime
dihydrate
;
_space_group_IT_number 61
_symmetry_cell_setting orthorhombic
_symmetry_space_group_name_Hall '-P 2ac 2ab'
_symmetry_space_group_name_H-M 'P b c a'
_atom_sites_solution_hydrogens difmap
_atom_sites_solution_primary direct
_atom_sites_solution_secondary difmap
_audit_creation_method SHELXL97
_cell_angle_alpha 90.00
_cell_angle_beta 90.00
_cell_angle_gamma 90.00
_cell_formula_units_Z 8
_cell_length_a 9.1636(18)
_cell_length_b 9.8195(18)
_cell_length_c 24.165(4)
_cell_measurement_reflns_used 910
_cell_measurement_temperature 120(2)
_cell_measurement_theta_max 26.3
_cell_measurement_theta_min 2.5
_cell_volume 2174.4(7)
_computing_cell_refinement 'SAINT-Plus (Bruker, 1998)'
_computing_data_collection 'SMART (Bruker, 1998)'
_computing_data_reduction 'SAINT-Plus (Bruker, 1998)'
_computing_molecular_graphics 'SHELXTL (Sheldrick, 2008)'
_computing_publication_material 'SHELXTL (Sheldrick, 2008)'
_computing_structure_refinement 'SHELXTL (Sheldrick, 2008)'
_computing_structure_solution 'SHELXTL (Sheldrick, 2008)'
_diffrn_ambient_temperature 120(2)
_diffrn_measured_fraction_theta_full 0.978
_diffrn_measured_fraction_theta_max 0.978
_diffrn_measurement_device_type 'Bruker SMART 1000 CCD area-detector'
_diffrn_measurement_method '\f and \w'
_diffrn_radiation_monochromator graphite
_diffrn_radiation_source 'fine-focus sealed tube'
_diffrn_radiation_type MoK\a
_diffrn_radiation_wavelength 0.71073
_diffrn_reflns_av_R_equivalents 0.0823
_diffrn_reflns_av_sigmaI/netI 0.0622
_diffrn_reflns_limit_h_max 11
_diffrn_reflns_limit_h_min -11
_diffrn_reflns_limit_k_max 12
_diffrn_reflns_limit_k_min -12
_diffrn_reflns_limit_l_max 28
_diffrn_reflns_limit_l_min -30
_diffrn_reflns_number 15018
_diffrn_reflns_theta_full 27.04
_diffrn_reflns_theta_max 27.04
_diffrn_reflns_theta_min 1.69
_exptl_absorpt_coefficient_mu 0.302
_exptl_absorpt_correction_T_max 0.974
_exptl_absorpt_correction_T_min 0.859
_exptl_absorpt_correction_type multi-scan
_exptl_absorpt_process_details '(SADABS; Sheldrick, 1998)'
_exptl_crystal_colour yellow
_exptl_crystal_density_diffrn 1.498
_exptl_crystal_density_method 'not measured'
_exptl_crystal_description plate
_exptl_crystal_F_000 1024
_exptl_crystal_size_max 0.5
_exptl_crystal_size_mid 0.5
_exptl_crystal_size_min 0.1
_refine_diff_density_max 0.433
_refine_diff_density_min -0.251
_refine_ls_extinction_method none
_refine_ls_goodness_of_fit_ref 1.018
_refine_ls_hydrogen_treatment constr
_refine_ls_matrix_type full
_refine_ls_number_parameters 145
_refine_ls_number_reflns 2337
_refine_ls_number_restraints 0
_refine_ls_restrained_S_all 1.018
_refine_ls_R_factor_all 0.0850
_refine_ls_R_factor_gt 0.0458
_refine_ls_shift/su_max 0.000
_refine_ls_shift/su_mean 0.000
_refine_ls_structure_factor_coef Fsqd
_refine_ls_weighting_details 'calc w = 1/[\s^2^(Fo^2^)+(0.0534P)^2^+0.01P] where P=(Fo^2^+2Fc^2^)/3'
_refine_ls_weighting_scheme calc
_refine_ls_wR_factor_gt 0.0962
_refine_ls_wR_factor_ref 0.1072
_reflns_number_gt 1482
_reflns_number_total 2337
_reflns_threshold_expression I>2\s(I)
_cod_data_source_file hk2502.cif
_cod_data_source_block I
_cod_database_code 2219051
_cod_database_fobs_code 2219051

loop_
_symmetry_equiv_pos_as_xyz
'x, y, z'
'-x+1/2, -y, z+1/2'
'-x, y+1/2, -z+1/2'
'x+1/2, -y+1/2, -z'
'-x, -y, -z'
'x-1/2, y, -z-1/2'
'x, -y-1/2, z-1/2'
'-x-1/2, y-1/2, z'

loop_
_atom_site_type_symbol
_atom_site_label
_atom_site_fract_x
_atom_site_fract_y
_atom_site_fract_z
_atom_site_U_iso_or_equiv
_atom_site_adp_type
_atom_site_calc_flag
_atom_site_refinement_flags
_atom_site_occupancy
S S1 0.18557(6) 0.97098(6) 0.44569(2) 0.02751(18) Uani d . 1
O O1W 0.74924(16) 1.21073(15) 0.24961(6) 0.0294(4) Uani d . 1
H H1WA 0.7567 1.1544 0.2230 0.035 Uiso d R 1
H H1WB 0.8298 1.2523 0.2539 0.035 Uiso d R 1
O O2W 0.50348(16) 1.37490(17) 0.23976(6) 0.0302(4) Uani d . 1
H H2WA 0.5201 1.4420 0.2185 0.036 Uiso d R 1
H H2WB 0.5838 1.3317 0.2411 0.036 Uiso d R 1
O O12 0.07401(16) 0.93917(17) 0.34431(6) 0.0326(4) Uani d . 1
H H12 0.0423 0.9158 0.3140 0.049 Uiso calc R 1
O O14 0.61786(17) 1.16110(16) 0.34627(6) 0.0316(4) Uani d . 1
H H14 0.6570 1.1757 0.3163 0.047 Uiso calc R 1
N N4 0.4660(2) 1.14780(19) 0.43170(7) 0.0231(4) Uani d . 1
H H4 0.5489 1.1895 0.4276 0.022 Uiso d . 1
N N11 0.20659(19) 1.00628(19) 0.33728(8) 0.0268(5) Uani d . 1
N N13 0.48394(19) 1.09374(19) 0.33772(8) 0.0236(4) Uani d . 1
C C2 0.2680(2) 1.0265(2) 0.38436(9) 0.0223(5) Uani d . 1
C C3 0.4132(2) 1.0922(2) 0.38433(9) 0.0211(5) Uani d . 1
C C5 0.4075(2) 1.1389(2) 0.48497(9) 0.0212(5) Uani d . 1
C C6 0.2847(2) 1.0617(2) 0.49653(9) 0.0228(5) Uani d . 1
C C7 0.2320(2) 1.0540(2) 0.55071(9) 0.0269(5) Uani d . 1
H H7 0.1500 1.0014 0.5584 0.032 Uiso calc R 1
C C8 0.3006(3) 1.1236(2) 0.59269(9) 0.0289(6) Uani d . 1
H H8 0.2651 1.1183 0.6287 0.035 Uiso calc R 1
C C9 0.4222(3) 1.2015(2) 0.58121(10) 0.0302(6) Uani d . 1
H H9 0.4683 1.2493 0.6094 0.036 Uiso calc R 1
C C10 0.4756(3) 1.2084(2) 0.52783(9) 0.0269(6) Uani d . 1
H H10 0.5583 1.2602 0.5205 0.032 Uiso calc R 1

loop_
_atom_site_aniso_label
_atom_site_aniso_U_11
_atom_site_aniso_U_22
_atom_site_aniso_U_33
_atom_site_aniso_U_12
_atom_site_aniso_U_13
_atom_site_aniso_U_23
S1 0.0211(3) 0.0357(3) 0.0257(3) -0.0062(3) 0.0008(2) 0.0020(3)
O1W 0.0243(9) 0.0344(9) 0.0295(9) -0.0021(7) 0.0050(7) -0.0041(8)
O2W 0.0251(8) 0.0325(9) 0.0329(10) 0.0035(7) 0.0048(7) 0.0067(8)
O12 0.0237(9) 0.0466(11) 0.0275(9) -0.0140(8) -0.0027(7) -0.0017(8)
O14 0.0269(9) 0.0398(10) 0.0282(9) -0.0107(8) 0.0022(7) 0.0030(8)
N4 0.0217(9) 0.0262(11) 0.0213(10) -0.0026(8) 0.0009(8) -0.0002(8)
N11 0.0201(10) 0.0316(11) 0.0287(11) -0.0038(8) -0.0016(8) 0.0025(9)
N13 0.0209(10) 0.0249(10) 0.0251(10) -0.0049(8) -0.0011(8) 0.0008(8)
C2 0.0200(11) 0.0249(11) 0.0220(12) 0.0024(10) 0.0004(9) 0.0010(10)
C3 0.0215(11) 0.0200(11) 0.0219(12) 0.0014(10) -0.0025(9) 0.0018(10)
C5 0.0220(11) 0.0198(11) 0.0218(12) 0.0067(10) 0.0003(9) 0.0017(10)
C6 0.0210(12) 0.0239(12) 0.0236(13) 0.0061(9) -0.0015(9) 0.0033(9)
C7 0.0224(11) 0.0316(14) 0.0268(13) 0.0050(10) 0.0023(10) 0.0060(11)
C8 0.0320(13) 0.0327(13) 0.0219(13) 0.0095(11) 0.0042(11) 0.0021(11)
C9 0.0413(15) 0.0251(13) 0.0243(14) 0.0050(11) -0.0033(11) -0.0024(10)
C10 0.0310(13) 0.0209(12) 0.0289(14) 0.0006(10) -0.0003(11) 0.0019(10)

loop_
_atom_type_symbol
_atom_type_description
_atom_type_scat_dispersion_real
_atom_type_scat_dispersion_imag
_atom_type_scat_source
C C 0.0033 0.0016 'International Tables Vol C Tables 4.2.6.8 and 6.1.1.4'
H H 0.0000 0.0000 'International Tables Vol C Tables 4.2.6.8 and 6.1.1.4'
N N 0.0061 0.0033 'International Tables Vol C Tables 4.2.6.8 and 6.1.1.4'
O O 0.0106 0.0060 'International Tables Vol C Tables 4.2.6.8 and 6.1.1.4'
S S 0.1246 0.1234 'International Tables Vol C Tables 4.2.6.8 and 6.1.1.4'

loop_
_geom_angle_atom_site_label_1
_geom_angle_atom_site_label_2
_geom_angle_atom_site_label_3
_geom_angle_site_symmetry_1
_geom_angle_site_symmetry_3
_geom_angle
C2 S1 C6 . . 102.11(11)
C2 S1 C5 . . 77.83(9)
C6 S1 C3 . . 76.88(9)
C5 S1 C3 . . 52.39(6)
N11 O12 H12 . . 109.5
N13 O14 H14 . . 109.5
C3 O14 H14 . . 142.8
C3 N4 C5 . . 127.96(19)
C3 N4 H4 . . 113.8
C5 N4 H4 . . 118.1
C2 N11 O12 . . 110.30(18)
O12 N11 C3 . . 143.99(15)
C3 N13 O14 . . 108.23(17)
N11 C2 C3 . . 117.44(19)
N11 C2 S1 . . 120.86(17)
C3 C2 S1 . . 121.64(16)
N13 C3 N4 . . 123.3(2)
N13 C3 C2 . . 117.02(19)
N4 C3 C2 . . 119.71(19)
N4 C3 O14 . . 85.70(14)
C2 C3 O14 . . 154.59(16)
N13 C3 N11 . . 89.24(14)
N4 C3 N11 . . 146.56(17)
O14 C3 N11 . . 126.34(11)
N13 C3 C5 . . 149.31(17)
C2 C3 C5 . . 93.51(14)
O14 C3 C5 . . 111.88(11)
N11 C3 C5 . . 121.44(11)
N13 C3 S1 . . 145.97(16)
N4 C3 S1 . . 89.42(13)
O14 C3 S1 . . 168.89(11)
N11 C3 S1 . . 60.67(7)
C5 C3 S1 . . 63.02(7)
N13 C3 C9 . 5_676 90.05(14)
N4 C3 C9 . 5_676 88.63(13)
C2 C3 C9 . 5_676 91.67(14)
O14 C3 C9 . 5_676 89.14(9)
N11 C3 C9 . 5_676 99.92(10)
C5 C3 C9 . 5_676 85.70(8)
S1 C3 C9 . 5_676 80.76(7)
C6 C5 C10 . . 118.9(2)
C6 C5 N4 . . 122.1(2)
C10 C5 N4 . . 119.0(2)
C6 C5 C9 . . 89.45(15)
N4 C5 C9 . . 148.43(17)
C10 C5 C7 . . 88.76(15)
N4 C5 C7 . . 152.27(17)
C9 C5 C7 . . 59.29(10)
C6 C5 C3 . . 96.54(15)
C10 C5 C3 . . 144.53(17)
C9 C5 C3 . . 173.96(13)
C7 C5 C3 . . 126.70(12)
C10 C5 S1 . . 150.86(16)
N4 C5 S1 . . 90.18(13)
C9 C5 S1 . . 121.39(10)
C7 C5 S1 . . 62.11(8)
C3 C5 S1 . . 64.59(7)
C6 C5 C5 . 5_676 85.42(14)
C10 C5 C5 . 5_676 90.62(14)
N4 C5 C5 . 5_676 93.28(14)
C9 C5 C5 . 5_676 88.25(10)
C7 C5 C5 . 5_676 84.92(10)
C3 C5 C5 . 5_676 92.99(10)
S1 C5 C5 . 5_676 87.74(9)
C5 C6 C7 . . 120.0(2)
C5 C6 S1 . . 123.56(17)
C7 C6 S1 . . 116.47(17)
C5 C6 C9 . . 60.51(13)
C7 C6 C9 . . 59.46(14)
S1 C6 C9 . . 175.77(13)
C8 C7 C6 . . 120.4(2)
C6 C7 C9 . . 90.21(16)
C8 C7 C5 . . 90.50(16)
C9 C7 C5 . . 60.34(10)
C8 C7 H7 . . 119.8
C6 C7 H7 . . 119.8
C9 C7 H7 . . 150.0
C5 C7 H7 . . 149.7
C7 C8 C9 . . 119.8(2)
C7 C8 H8 . . 120.1
C9 C8 H8 . . 120.1
C8 C9 C10 . . 120.1(2)
C10 C9 C7 . . 90.00(16)
C8 C9 C5 . . 90.44(16)
C7 C9 C5 . . 60.37(9)
C8 C9 C6 . . 60.40(14)
C10 C9 C6 . . 59.67(14)
C8 C9 C3 . 5_676 80.63(14)
C10 C9 C3 . 5_676 96.59(15)
C7 C9 C3 . 5_676 83.30(9)
C5 C9 C3 . 5_676 92.62(9)
C6 C9 C3 . 5_676 87.82(8)
C8 C9 H9 . . 120.0
C10 C9 H9 . . 120.0
C7 C9 H9 . . 150.0
C5 C9 H9 . . 149.6
C6 C9 H9 . . 179.4
C3 C9 H9 5_676 . 92.8
C9 C10 C5 . . 120.9(2)
C9 C10 H10 . . 119.5
C5 C10 H10 . . 119.5
H1WA O1W H1WB . . 109.6
H2WA O2W H2WB . . 104.7

loop_
_geom_bond_atom_site_label_1
_geom_bond_atom_site_label_2
_geom_bond_distance
S1 C2 1.750(2)
S1 C6 1.769(2)
S1 C5 2.785(2)
S1 C3 2.823(2)
O12 N11 1.393(2)
O12 H12 0.8200
O14 N13 1.409(2)
O14 C3 2.195(3)
O14 H14 0.8200
N4 C3 1.357(3)
N4 C5 1.397(3)
N4 H4 0.8691
N11 C2 1.285(3)
N11 C3 2.364(3)
N13 C3 1.299(3)
C2 C3 1.479(3)
C5 C6 1.385(3)
C5 C10 1.388(3)
C6 C7 1.398(3)
C7 C8 1.376(3)
C7 H7 0.9300
C8 C9 1.380(3)
C8 H8 0.9300
C9 C10 1.381(3)
C9 H9 0.9300
C10 H10 0.9300
O1W H1WA 0.8501
O1W H1WB 0.8499
O2W H2WA 0.8500
O2W H2WB 0.8500

loop_
_geom_hbond_atom_site_label_D
_geom_hbond_atom_site_label_H
_geom_hbond_atom_site_label_A
_geom_hbond_site_symmetry_A
_geom_hbond_distance_DH
_geom_hbond_distance_HA
_geom_hbond_distance_DA
_geom_hbond_angle_DHA
_geom_hbond_publ_flag
O1W H1WA N11 6_656 0.85 2.11 2.931(2) 162 yes
O1W H1WA N13 6_656 0.85 2.62 3.225(2) 129 yes
O1W H1WB O2W 6_656 0.85 2.00 2.845(2) 171 yes
O2W H2WA N13 3_655 0.85 2.02 2.853(3) 168 yes
N4 H4 O14 . 0.87 2.08 2.493(2) 108 yes
O2W H2WB O1W . 0.85 1.94 2.780(2) 171 yes
O12 H12 O2W 8_655 0.82 1.89 2.699(2) 171 yes
O14 H14 O1W . 0.82 1.85 2.673(2) 179 yes

loop_
_geom_torsion_atom_site_label_1
_geom_torsion_atom_site_label_2
_geom_torsion_atom_site_label_3
_geom_torsion_atom_site_label_4
_geom_torsion_site_symmetry_1
_geom_torsion_site_symmetry_4
_geom_torsion
O12 N11 C2 C3 . . 177.69(18)
O12 N11 C2 S1 . . 0.5(3)
C3 N11 C2 S1 . . -177.2(3)
C6 S1 C2 N11 . . -164.88(19)
C5 S1 C2 N11 . . -168.1(2)
C3 S1 C2 N11 . . 177.1(3)
C6 S1 C2 C3 . . 18.0(2)
C5 S1 C2 C3 . . 14.80(18)
O14 N13 C3 N4 . . -0.1(3)
O14 N13 C3 C2 . . 179.59(18)
O14 N13 C3 N11 . . 171.56(13)
O14 N13 C3 C5 . . -6.9(4)
O14 N13 C3 S1 . . -161.9(2)
O14 N13 C3 C9 . 5_676 -88.52(14)
C5 N4 C3 N13 . . -172.2(2)
C5 N4 C3 C2 . . 8.1(3)
C5 N4 C3 O14 . . -172.3(2)
C5 N4 C3 N11 . . 23.0(4)
C5 N4 C3 S1 . . -2.3(2)
C5 N4 C3 C9 . 5_676 -83.1(2)
N11 C2 C3 N13 . . -16.8(3)
S1 C2 C3 N13 . . 160.36(17)
N11 C2 C3 N4 . . 162.9(2)
S1 C2 C3 N4 . . -19.9(3)
N11 C2 C3 O14 . . -16.2(5)
S1 C2 C3 O14 . . 160.9(3)
S1 C2 C3 N11 . . 177.2(3)
N11 C2 C3 C5 . . 166.47(19)
S1 C2 C3 C5 . . -16.35(19)
N11 C2 C3 S1 . . -177.2(3)
N11 C2 C3 C9 . 5_676 -107.7(2)
S1 C2 C3 C9 . 5_676 69.45(17)
N13 O14 C3 N4 . . 179.9(2)
N13 O14 C3 C2 . . -0.9(4)
N13 O14 C3 N11 . . -10.50(17)
N13 O14 C3 C5 . . 176.2(2)
N13 O14 C3 S1 . . 115.7(6)
N13 O14 C3 C9 . 5_676 91.21(18)
C2 N11 C3 N13 . . 165.1(3)
O12 N11 C3 N13 . . 161.4(2)
C2 N11 C3 N4 . . -27.6(3)
O12 N11 C3 N4 . . -31.3(4)
O12 N11 C3 C2 . . -3.7(3)
C2 N11 C3 O14 . . 171.4(3)
O12 N11 C3 O14 . . 167.7(2)
C2 N11 C3 C5 . . -15.9(2)
O12 N11 C3 C5 . . -19.6(3)
C2 N11 C3 S1 . . 1.7(2)
O12 N11 C3 S1 . . -2.0(2)
C2 N11 C3 C9 . 5_676 75.1(2)
O12 N11 C3 C9 . 5_676 71.4(3)
C2 S1 C3 N13 . . -32.4(3)
C6 S1 C3 N13 . . 165.8(3)
C5 S1 C3 N13 . . 166.0(3)
C2 S1 C3 N4 . . 162.8(3)
C6 S1 C3 N4 . . 0.88(13)
C5 S1 C3 N4 . . 1.15(11)
C6 S1 C3 C2 . . -161.9(2)
C5 S1 C3 C2 . . -161.6(2)
C2 S1 C3 O14 . . -133.4(7)
C6 S1 C3 O14 . . 64.8(6)
C5 S1 C3 O14 . . 65.0(6)
C2 S1 C3 N11 . . -1.56(18)
C6 S1 C3 N11 . . -163.45(10)
C5 S1 C3 N11 . . -163.18(10)
C2 S1 C3 C5 . . 161.6(2)
C6 S1 C3 C5 . . -0.27(9)
C2 S1 C3 C9 . 5_676 -108.5(2)
C6 S1 C3 C9 . 5_676 89.59(9)
C5 S1 C3 C9 . 5_676 89.86(8)
C3 N4 C5 C6 . . 3.4(3)
C3 N4 C5 C10 . . -177.4(2)
C3 N4 C5 C9 . . -177.9(2)
C3 N4 C5 C7 . . 4.8(5)
C3 N4 C5 S1 . . 2.3(2)
C3 N4 C5 C5 . 5_676 90.1(2)
N13 C3 C5 C6 . . -164.3(3)
N4 C3 C5 C6 . . -177.1(3)
C2 C3 C5 C6 . . 9.93(18)
O14 C3 C5 C6 . . -168.81(14)
N11 C3 C5 C6 . . 17.53(18)
S1 C3 C5 C6 . . 0.34(11)
C9 C3 C5 C6 5_676 . -81.48(13)
N13 C3 C5 C10 . . 16.7(5)
N4 C3 C5 C10 . . 3.9(3)
C2 C3 C5 C10 . . -169.0(3)
O14 C3 C5 C10 . . 12.2(3)
N11 C3 C5 C10 . . -161.4(2)
S1 C3 C5 C10 . . -178.6(3)
C9 C3 C5 C10 5_676 . 99.5(3)
N13 C3 C5 N4 . . 12.8(3)
C2 C3 C5 N4 . . -173.0(3)
O14 C3 C5 N4 . . 8.3(2)
N11 C3 C5 N4 . . -165.4(3)
S1 C3 C5 N4 . . 177.4(3)
C9 C3 C5 N4 5_676 . 95.6(2)
N13 C3 C5 C7 . . -164.5(3)
N4 C3 C5 C7 . . -177.2(3)
C2 C3 C5 C7 . . 9.77(19)
O14 C3 C5 C7 . . -168.97(12)
N11 C3 C5 C7 . . 17.37(19)
S1 C3 C5 C7 . . 0.18(11)
C9 C3 C5 C7 5_676 . -81.64(13)
N13 C3 C5 S1 . . -164.6(3)
N4 C3 C5 S1 . . -177.4(3)
C2 C3 C5 S1 . . 9.60(11)
O14 C3 C5 S1 . . -169.15(11)
N11 C3 C5 S1 . . 17.20(10)
C9 C3 C5 S1 5_676 . -81.81(7)
N13 C3 C5 C5 . 5_676 -78.6(3)
N4 C3 C5 C5 . 5_676 -91.3(2)
C2 C3 C5 C5 . 5_676 95.66(15)
O14 C3 C5 C5 . 5_676 -83.09(12)
N11 C3 C5 C5 . 5_676 103.26(13)
S1 C3 C5 C5 . 5_676 86.06(9)
C9 C3 C5 C5 5_676 5_676 4.25(9)
C2 S1 C5 C6 . . 172.4(2)
C3 S1 C5 C6 . . -179.4(2)
C2 S1 C5 C10 . . 170.1(3)
C6 S1 C5 C10 . . -2.2(3)
C3 S1 C5 C10 . . 178.4(3)
C2 S1 C5 N4 . . -9.39(13)
C6 S1 C5 N4 . . 178.2(3)
C3 S1 C5 N4 . . -1.12(11)
C2 S1 C5 C9 . . 170.77(13)
C6 S1 C5 C9 . . -1.59(17)
C3 S1 C5 C9 . . 179.04(14)
C2 S1 C5 C7 . . 171.89(11)
C6 S1 C5 C7 . . -0.47(18)
C3 S1 C5 C7 . . -179.84(10)
C2 S1 C5 C3 . . -8.27(10)
C6 S1 C5 C3 . . 179.4(2)
C2 S1 C5 C5 . 5_676 -102.67(11)
C6 S1 C5 C5 . 5_676 85.0(2)
C3 S1 C5 C5 . 5_676 -94.39(10)
C10 C5 C6 C7 . . -0.4(3)
N4 C5 C6 C7 . . 178.8(2)
C9 C5 C6 C7 . . -0.5(2)
C3 C5 C6 C7 . . -179.75(18)
S1 C5 C6 C7 . . -179.2(3)
C5 C5 C6 C7 5_676 . 87.8(2)
C10 C5 C6 S1 . . 178.75(16)
N4 C5 C6 S1 . . -2.1(3)
C9 C5 C6 S1 . . 178.65(15)
C7 C5 C6 S1 . . 179.2(3)
C3 C5 C6 S1 . . -0.57(19)
C5 C5 C6 S1 5_676 . -93.07(16)
C10 C5 C6 C9 . . 0.10(16)
N4 C5 C6 C9 . . 179.3(2)
C7 C5 C6 C9 . . 0.5(2)
C3 C5 C6 C9 . . -179.22(13)
S1 C5 C6 C9 . . -178.65(15)
C5 C5 C6 C9 5_676 . 88.29(10)
C2 S1 C6 C5 . . -7.6(2)
C3 S1 C6 C5 . . 0.51(17)
C2 S1 C6 C7 . . 171.56(17)
C5 S1 C6 C7 . . 179.2(3)
C3 S1 C6 C7 . . 179.71(18)
C5 C6 C7 C8 . . 0.6(3)
S1 C6 C7 C8 . . -178.67(17)
C9 C6 C7 C8 . . 0.03(17)
C5 C6 C7 C9 . . 0.5(2)
S1 C6 C7 C9 . . -178.70(13)
S1 C6 C7 C5 . . -179.2(3)
C9 C6 C7 C5 . . -0.5(2)
C6 C5 C7 C8 . . -179.5(3)
C10 C5 C7 C8 . . 0.11(18)
N4 C5 C7 C8 . . 178.2(3)
C9 C5 C7 C8 . . -0.13(13)
C3 C5 C7 C8 . . -179.20(15)
S1 C5 C7 C8 . . -179.02(15)
C5 C5 C7 C8 5_676 . 90.85(15)
C10 C5 C7 C6 . . 179.6(3)
N4 C5 C7 C6 . . -2.3(4)
C9 C5 C7 C6 . . 179.4(2)
C3 C5 C7 C6 . . 0.3(2)
S1 C5 C7 C6 . . 0.50(19)
C5 C5 C7 C6 5_676 . -89.6(2)
C6 C5 C7 C9 . . -179.4(2)
C10 C5 C7 C9 . . 0.24(13)
N4 C5 C7 C9 . . 178.4(4)
C3 C5 C7 C9 . . -179.07(15)
S1 C5 C7 C9 . . -178.89(10)
C5 C5 C7 C9 5_676 . 90.98(10)
C6 C7 C8 C9 . . -0.1(3)
C5 C7 C8 C9 . . 0.2(2)
C7 C8 C9 C10 . . -0.6(3)
C7 C8 C9 C5 . . -0.2(2)
C7 C8 C9 C6 . . 0.03(17)
C7 C8 C9 C3 . 5_676 -92.8(2)
C6 C7 C9 C8 . . 180.0(3)
C5 C7 C9 C8 . . -179.7(3)
C8 C7 C9 C10 . . 179.5(3)
C6 C7 C9 C10 . . -0.55(18)
C5 C7 C9 C10 . . -0.24(13)
C8 C7 C9 C5 . . 179.7(3)
C6 C7 C9 C5 . . -0.31(12)
C8 C7 C9 C6 . . -180.0(3)
C5 C7 C9 C6 . . 0.31(12)
C8 C7 C9 C3 . 5_676 82.9(2)
C6 C7 C9 C3 . 5_676 -97.18(14)
C5 C7 C9 C3 . 5_676 -96.88(9)
C6 C5 C9 C8 . . 0.44(18)
C10 C5 C9 C8 . . -179.4(3)
N4 C5 C9 C8 . . -178.4(3)
C7 C5 C9 C8 . . 0.13(13)
S1 C5 C9 C8 . . 1.28(18)
C5 C5 C9 C8 5_676 . -85.00(15)
C6 C5 C9 C10 . . 179.8(3)
N4 C5 C9 C10 . . 1.0(3)
C7 C5 C9 C10 . . 179.5(3)
S1 C5 C9 C10 . . -179.3(3)
C5 C5 C9 C10 5_676 . 94.4(2)
C6 C5 C9 C7 . . 0.31(12)
C10 C5 C9 C7 . . -179.5(3)
N4 C5 C9 C7 . . -178.5(3)
S1 C5 C9 C7 . . 1.15(10)
C5 C5 C9 C7 5_676 . -85.13(10)
C10 C5 C9 C6 . . -179.8(3)
N4 C5 C9 C6 . . -178.8(4)
C7 C5 C9 C6 . . -0.31(12)
S1 C5 C9 C6 . . 0.84(9)
C5 C5 C9 C6 5_676 . -85.44(14)
C6 C5 C9 C3 . 5_676 81.08(13)
C10 C5 C9 C3 . 5_676 -98.7(2)
N4 C5 C9 C3 . 5_676 -97.8(3)
C7 C5 C9 C3 . 5_676 80.77(9)
S1 C5 C9 C3 . 5_676 81.92(11)
C5 C5 C9 C3 5_676 5_676 -4.36(9)
C5 C6 C9 C8 . . -179.5(2)
C7 C6 C9 C8 . . -0.03(17)
C5 C6 C9 C10 . . -0.11(16)
C7 C6 C9 C10 . . 179.4(2)
C5 C6 C9 C7 . . -179.5(2)
C7 C6 C9 C5 . . 179.5(2)
C5 C6 C9 C3 . 5_676 -99.04(13)
C7 C6 C9 C3 . 5_676 80.43(14)
C8 C9 C10 C5 . . 0.7(3)
C7 C9 C10 C5 . . 0.4(2)
C6 C9 C10 C5 . . 0.11(16)
C3 C9 C10 C5 5_676 . 83.7(2)
C6 C5 C10 C9 . . -0.2(3)
N4 C5 C10 C9 . . -179.4(2)
C7 C5 C10 C9 . . -0.4(2)
C3 C5 C10 C9 . . 178.6(2)
S1 C5 C10 C9 . . 1.1(4)
C5 C5 C10 C9 5_676 . -85.3(2)

loop_
_cod_related_entry_id
_cod_related_entry_database
_cod_related_entry_code
1 ChemSpider 30655571
